data_4319437
loop_
_publ_author_name
'Seenichamy Jeyaprakash Narayanan'
'Bashyam Sridevi'
'Tavarekere K. Chandrashekar'
'Ulrich Englich'
'Karin Ruhlandt-Senge'

_publ_section_title
;
 Interaction of Rh(I) with meso-Arylsapphyrins and -Rubyrins: First
 Structural Characterization of Bimetallic Hetero-rubyrin Complex
;
_journal_name_full 'Inorganic Chemistry'
_journal_page_first 1637
_journal_page_last 1645
_journal_paper_doi 10.1021/ic000703h
_journal_volume 40
_journal_year 2001
_chemical_formula_sum 'C56 H32 N4 O4 Rh2 S2'
_chemical_formula_weight 1094.80
_chemical_name_systematic
;
 ?
;
_space_group_IT_number 15
_symmetry_cell_setting monoclinic
_symmetry_space_group_name_Hall '-C 2yc'
_symmetry_space_group_name_H-M 'C 1 2/c 1'
_atom_sites_solution_hydrogens geom
_atom_sites_solution_primary direct
_atom_sites_solution_secondary difmap
_audit_creation_method SHELXL-97
_cell_angle_alpha 90.00
_cell_angle_beta 93.3860(10)
_cell_angle_gamma 90.00
_cell_formula_units_Z 4
_cell_length_a 13.2046(2)
_cell_length_b 16.8107(3)
_cell_length_c 20.3873(3)
_cell_measurement_temperature 95(2)
_cell_volume 4517.64(12)
_computing_cell_refinement 'Bruker SMART'
_computing_data_collection 'Bruker SMART'
_computing_data_reduction 'Bruker SHELXTL'
_computing_molecular_graphics 'Bruker SHELXTL'
_computing_publication_material 'Bruker SHELXTL'
_computing_structure_refinement 'SHELXL-97 (Sheldrick, 1997)'
_computing_structure_solution 'SHELXS-97 (Sheldrick, 1990)'
_diffrn_ambient_temperature 95(2)
_diffrn_measured_fraction_theta_full 0.975
_diffrn_measured_fraction_theta_max 0.975
_diffrn_measurement_device_type 'CCD area detector'
_diffrn_measurement_method 'phi and omega scans'
_diffrn_radiation_monochromator graphite
_diffrn_radiation_source 'fine-focus sealed tube'
_diffrn_radiation_type MoK\a
_diffrn_radiation_wavelength 0.71073
_diffrn_reflns_av_R_equivalents 0.0519
_diffrn_reflns_av_sigmaI/netI 0.0608
_diffrn_reflns_limit_h_max 17
_diffrn_reflns_limit_h_min -17
_diffrn_reflns_limit_k_max 16
_diffrn_reflns_limit_k_min -22
_diffrn_reflns_limit_l_max 26
_diffrn_reflns_limit_l_min -19
_diffrn_reflns_number 17354
_diffrn_reflns_theta_full 28.30
_diffrn_reflns_theta_max 28.30
_diffrn_reflns_theta_min 1.96
_diffrn_standards_decay_% No
_exptl_absorpt_coefficient_mu 0.878
_exptl_absorpt_correction_T_max 0.9492
_exptl_absorpt_correction_T_min 0.8440
_exptl_absorpt_correction_type multi-scan
_exptl_absorpt_process_details 'R. Blessing, Acta Cryst. (1995) A51 33-38.'
_exptl_crystal_colour brown
_exptl_crystal_density_diffrn 1.610
_exptl_crystal_density_method 'not measured'
_exptl_crystal_description plate
_exptl_crystal_F_000 2200
_exptl_crystal_size_max 0.20
_exptl_crystal_size_mid 0.18
_exptl_crystal_size_min 0.06
_refine_diff_density_max 0.597
_refine_diff_density_min -0.507
_refine_diff_density_rms 0.104
_refine_ls_extinction_method none
_refine_ls_goodness_of_fit_ref 1.044
_refine_ls_hydrogen_treatment mixed
_refine_ls_matrix_type full
_refine_ls_number_parameters 307
_refine_ls_number_reflns 5494
_refine_ls_number_restraints 0
_refine_ls_restrained_S_all 1.044
_refine_ls_R_factor_all 0.0609
_refine_ls_R_factor_gt 0.0384
_refine_ls_shift/su_max 0.002
_refine_ls_shift/su_mean 0.000
_refine_ls_structure_factor_coef Fsqd
_refine_ls_weighting_details 'calc w=1/[\s^2^(Fo^2^)+(0.0378P)^2^+0.5029P] where P=(Fo^2^+2Fc^2^)/3'
_refine_ls_weighting_scheme calc
_refine_ls_wR_factor_gt 0.0776
_refine_ls_wR_factor_ref 0.0833
_reflns_number_gt 4231
_reflns_number_total 5494
_reflns_threshold_expression >2sigma(I)
_cod_data_source_file ic000703h.cif
_cod_data_source_block ube114
_cod_depositor_comments
;
The following automatic conversions were performed:

'_symmetry_cell_setting' value 'Monoclinic' changed to 'monoclinic'
according to the built-in table from CIF Core dictionary named
'cif_core.dic' version 2.4.1 from 2010-06-29.

Automatic conversion script
Id: cif_fix_values 1646 2011-03-28 12:23:43Z adriana 
;
_cod_database_code 4319437

loop_
_symmetry_equiv_pos_as_xyz
'x, y, z'
'-x, y, -z+1/2'
'x+1/2, y+1/2, z'
'-x+1/2, y+1/2, -z+1/2'
'-x, -y, -z'
'x, -y, z-1/2'
'-x+1/2, -y+1/2, -z'
'x+1/2, -y+1/2, z-1/2'

loop_
_atom_site_label
_atom_site_type_symbol
_atom_site_fract_x
_atom_site_fract_y
_atom_site_fract_z
_atom_site_U_iso_or_equiv
_atom_site_adp_type
_atom_site_occupancy
_atom_site_symmetry_multiplicity
_atom_site_calc_flag
_atom_site_refinement_flags
_atom_site_disorder_assembly
_atom_site_disorder_group
Rh1 Rh 0.646506(16) 0.842653(14) 0.802684(11) 0.01277(7) Uani 1 1 d . . .
N1 N 0.65019(16) 0.92997(15) 0.87636(11) 0.0132(5) Uani 1 1 d . . .
N2 N 0.73113(16) 0.92983(14) 0.75773(11) 0.0123(5) Uani 1 1 d . . .
C15 C 0.5812(2) 0.7643(2) 0.84895(15) 0.0218(7) Uani 1 1 d . . .
O1 O 0.54552(18) 0.71216(15) 0.87437(12) 0.0344(6) Uani 1 1 d . . .
C16 C 0.6627(2) 0.7667(2) 0.73843(15) 0.0209(7) Uani 1 1 d . . .
O2 O 0.67467(19) 0.71608(14) 0.70261(11) 0.0332(6) Uani 1 1 d . . .
S1 S 0.41410(5) 0.90857(5) 0.87501(3) 0.01373(16) Uani 1 1 d . . .
C1 C 0.2959(2) 0.86600(18) 0.88685(14) 0.0149(6) Uani 1 1 d . . .
C2 C 0.3032(2) 0.81507(19) 0.94184(15) 0.0184(7) Uani 1 1 d . . .
H2A H 0.2482 0.7835 0.9548 0.022 Uiso 1 1 calc R . .
C3 C 0.3965(2) 0.81513(18) 0.97486(14) 0.0169(6) Uani 1 1 d . . .
H3A H 0.4119 0.7835 1.0127 0.020 Uiso 1 1 calc R . .
C4 C 0.4677(2) 0.86629(18) 0.94773(14) 0.0140(6) Uani 1 1 d . . .
C5 C 0.5620(2) 0.89052(18) 0.97682(13) 0.0145(6) Uani 1 1 d . . .
C51 C 0.5846(2) 0.88059(18) 1.04876(14) 0.0149(6) Uani 1 1 d . . .
C52 C 0.5097(2) 0.89249(18) 1.09390(14) 0.0173(7) Uani 1 1 d . . .
H52A H 0.4414 0.9014 1.0782 0.021 Uiso 1 1 calc R . .
C53 C 0.5336(2) 0.89139(19) 1.16075(14) 0.0197(7) Uani 1 1 d . . .
H53A H 0.4815 0.8982 1.1904 0.024 Uiso 1 1 calc R . .
C54 C 0.6327(2) 0.8805(2) 1.18498(15) 0.0207(7) Uani 1 1 d . . .
H54A H 0.6492 0.8815 1.2310 0.025 Uiso 1 1 calc R . .
C55 C 0.7078(2) 0.86810(19) 1.14109(15) 0.0196(7) Uani 1 1 d . . .
H55A H 0.7761 0.8605 1.1572 0.024 Uiso 1 1 calc R . .
C56 C 0.6841(2) 0.86678(18) 1.07417(15) 0.0180(7) Uani 1 1 d . . .
H56A H 0.7359 0.8564 1.0449 0.022 Uiso 1 1 calc R . .
C6 C 0.6346(2) 0.93426(18) 0.94275(13) 0.0134(6) Uani 1 1 d . . .
C7 C 0.6988(2) 0.99524(18) 0.97148(14) 0.0159(6) Uani 1 1 d . . .
H7A H 0.7043 1.0100 1.0165 0.019 Uiso 1 1 calc R . .
C8 C 0.75052(19) 1.02810(18) 0.92250(13) 0.0141(6) Uani 1 1 d . . .
H8A H 0.7969 1.0713 0.9266 0.017 Uiso 1 1 calc R . .
C9 C 0.72231(19) 0.98598(17) 0.86439(13) 0.0129(6) Uani 1 1 d . . .
C10 C 0.76572(19) 0.98512(17) 0.80311(13) 0.0127(6) Uani 1 1 d . . .
C11 C 0.85367(19) 1.02442(18) 0.78295(13) 0.0135(6) Uani 1 1 d . . .
H11A H 0.8897 1.0664 0.8051 0.016 Uiso 1 1 calc R . .
C12 C 0.8757(2) 0.98947(18) 0.72526(14) 0.0161(6) Uani 1 1 d . . .
H12A H 0.9323 1.0015 0.7003 0.019 Uiso 1 1 calc R . .
C13 C 0.79931(19) 0.93172(17) 0.70877(13) 0.0129(6) Uani 1 1 d . . .
C14 C 0.79387(19) 0.88767(18) 0.64951(13) 0.0135(6) Uani 1 1 d . . .
C141 C 0.8936(2) 0.87162(18) 0.62088(14) 0.0144(6) Uani 1 1 d . . .
C142 C 0.9683(2) 0.8305(2) 0.65757(16) 0.0244(7) Uani 1 1 d . . .
H14A H 0.9539 0.8094 0.6993 0.029 Uiso 1 1 calc R . .
C143 C 1.0642(2) 0.8197(2) 0.63387(18) 0.0295(8) Uani 1 1 d . . .
H14B H 1.1147 0.7913 0.6595 0.035 Uiso 1 1 calc R . .
C144 C 1.0862(2) 0.8498(2) 0.57376(16) 0.0244(7) Uani 1 1 d . . .
H14C H 1.1519 0.8430 0.5580 0.029 Uiso 1 1 calc R . .
C145 C 1.0127(2) 0.8897(2) 0.53675(16) 0.0300(8) Uani 1 1 d . . .
H14D H 1.0272 0.9100 0.4948 0.036 Uiso 1 1 calc R . .
C146 C 0.9166(2) 0.9007(2) 0.56026(15) 0.0246(8) Uani 1 1 d . . .
H14E H 0.8663 0.9287 0.5342 0.030 Uiso 1 1 calc R . .

loop_
_atom_site_aniso_label
_atom_site_aniso_U_11
_atom_site_aniso_U_22
_atom_site_aniso_U_33
_atom_site_aniso_U_23
_atom_site_aniso_U_13
_atom_site_aniso_U_12
Rh1 0.01207(11) 0.01446(13) 0.01199(12) -0.00102(10) 0.00249(8) -0.00071(10)
N1 0.0111(11) 0.0175(14) 0.0112(12) -0.0016(10) 0.0020(9) 0.0016(10)
N2 0.0103(11) 0.0154(13) 0.0112(12) -0.0018(10) 0.0004(9) 0.0005(9)
C15 0.0207(15) 0.0220(19) 0.0235(18) -0.0053(14) 0.0082(13) 0.0024(14)
O1 0.0418(14) 0.0211(14) 0.0429(16) 0.0034(12) 0.0257(12) -0.0015(12)
C16 0.0237(16) 0.0237(19) 0.0155(16) 0.0032(14) 0.0032(12) -0.0022(14)
O2 0.0575(16) 0.0194(13) 0.0237(13) -0.0061(11) 0.0108(11) -0.0038(12)
S1 0.0105(3) 0.0201(4) 0.0107(4) 0.0030(3) 0.0013(3) -0.0006(3)
C1 0.0132(13) 0.0179(16) 0.0139(15) 0.0008(12) 0.0033(11) -0.0017(12)
C2 0.0158(14) 0.0210(17) 0.0189(16) 0.0076(13) 0.0053(12) -0.0029(12)
C3 0.0167(14) 0.0201(17) 0.0140(15) 0.0063(13) 0.0023(11) 0.0008(12)
C4 0.0141(13) 0.0179(16) 0.0103(14) 0.0001(12) 0.0024(11) 0.0045(12)
C5 0.0148(13) 0.0189(17) 0.0099(14) -0.0004(12) 0.0021(11) 0.0016(12)
C51 0.0141(13) 0.0190(17) 0.0116(15) 0.0011(12) 0.0008(11) 0.0008(12)
C52 0.0125(13) 0.0228(18) 0.0166(16) 0.0024(13) 0.0013(11) 0.0031(12)
C53 0.0214(15) 0.0254(19) 0.0127(15) 0.0013(13) 0.0055(12) -0.0006(13)
C54 0.0245(15) 0.0259(19) 0.0116(15) 0.0013(13) 0.0002(12) 0.0036(14)
C55 0.0159(14) 0.0246(18) 0.0178(16) 0.0050(13) -0.0043(12) 0.0001(12)
C56 0.0150(13) 0.0208(17) 0.0185(16) 0.0025(13) 0.0044(12) 0.0022(12)
C6 0.0112(12) 0.0176(16) 0.0114(14) 0.0018(12) 0.0010(10) 0.0045(11)
C7 0.0114(12) 0.0234(17) 0.0127(15) -0.0017(13) -0.0012(11) 0.0029(12)
C8 0.0115(13) 0.0157(16) 0.0152(15) -0.0030(12) 0.0025(11) 0.0009(12)
C9 0.0091(12) 0.0162(16) 0.0132(15) -0.0008(12) -0.0005(10) 0.0021(11)
C10 0.0110(12) 0.0175(16) 0.0091(14) 0.0009(12) -0.0030(10) 0.0017(11)
C11 0.0123(12) 0.0158(16) 0.0123(15) 0.0002(12) -0.0014(10) -0.0006(12)
C12 0.0111(12) 0.0249(18) 0.0124(15) 0.0007(13) 0.0003(11) -0.0026(12)
C13 0.0106(13) 0.0151(16) 0.0133(15) 0.0007(12) 0.0025(10) 0.0003(11)
C14 0.0104(12) 0.0185(17) 0.0117(14) 0.0017(12) 0.0026(10) 0.0022(12)
C141 0.0101(12) 0.0202(16) 0.0133(15) -0.0055(12) 0.0035(11) -0.0009(12)
C142 0.0220(15) 0.031(2) 0.0212(18) 0.0076(15) 0.0050(13) 0.0056(14)
C143 0.0171(15) 0.031(2) 0.041(2) 0.0072(17) 0.0036(14) 0.0081(14)
C144 0.0152(14) 0.027(2) 0.0317(19) -0.0057(15) 0.0117(13) -0.0023(14)
C145 0.0218(16) 0.048(3) 0.0218(18) -0.0013(16) 0.0111(14) 0.0002(16)
C146 0.0175(14) 0.042(2) 0.0141(16) 0.0025(15) -0.0006(12) 0.0058(15)

loop_
_atom_type_symbol
_atom_type_description
_atom_type_scat_dispersion_real
_atom_type_scat_dispersion_imag
_atom_type_scat_source
C C 0.0033 0.0016 'International Tables Vol C Tables 4.2.6.8 and 6.1.1.4'
H H 0.0000 0.0000 'International Tables Vol C Tables 4.2.6.8 and 6.1.1.4'
N N 0.0061 0.0033 'International Tables Vol C Tables 4.2.6.8 and 6.1.1.4'
O O 0.0106 0.0060 'International Tables Vol C Tables 4.2.6.8 and 6.1.1.4'
S S 0.1246 0.1234 'International Tables Vol C Tables 4.2.6.8 and 6.1.1.4'
Rh Rh -1.1178 0.9187 'International Tables Vol C Tables 4.2.6.8 and 6.1.1.4'

loop_
_geom_angle_atom_site_label_1
_geom_angle_atom_site_label_2
_geom_angle_atom_site_label_3
_geom_angle
_geom_angle_site_symmetry_1
_geom_angle_site_symmetry_3
_geom_angle_publ_flag
C16 Rh1 C15 86.95(14) . . ?
C16 Rh1 N2 94.97(12) . . ?
C15 Rh1 N2 174.51(11) . . ?
C16 Rh1 N1 172.04(11) . . ?
C15 Rh1 N1 97.13(12) . . ?
N2 Rh1 N1 80.38(9) . . ?
C9 N1 C6 106.5(2) . . ?
C9 N1 Rh1 109.86(17) . . ?
C6 N1 Rh1 137.6(2) . . ?
C10 N2 C13 105.4(2) . . ?
C10 N2 Rh1 110.21(18) . . ?
C13 N2 Rh1 136.1(2) . . ?
O1 C15 Rh1 174.4(3) . . ?
O2 C16 Rh1 174.9(3) . . ?
C1 S1 C4 92.11(14) . . ?
C14 C1 C2 126.3(3) 2_656 . ?
C14 C1 S1 123.5(2) 2_656 . ?
C2 C1 S1 109.8(2) . . ?
C3 C2 C1 114.1(3) . . ?
C2 C3 C4 114.2(3) . . ?
C5 C4 C3 127.2(3) . . ?
C5 C4 S1 122.8(2) . . ?
C3 C4 S1 109.4(2) . . ?
C4 C5 C6 123.3(3) . . ?
C4 C5 C51 120.3(3) . . ?
C6 C5 C51 115.9(2) . . ?
C56 C51 C52 117.5(3) . . ?
C56 C51 C5 120.8(3) . . ?
C52 C51 C5 121.4(2) . . ?
C53 C52 C51 121.0(3) . . ?
C52 C53 C54 120.7(3) . . ?
C53 C54 C55 119.0(3) . . ?
C56 C55 C54 120.6(3) . . ?
C55 C56 C51 121.0(3) . . ?
N1 C6 C5 126.5(3) . . ?
N1 C6 C7 108.6(2) . . ?
C5 C6 C7 124.8(3) . . ?
C8 C7 C6 107.5(3) . . ?
C7 C8 C9 107.1(3) . . ?
N1 C9 C10 118.4(2) . . ?
N1 C9 C8 110.3(2) . . ?
C10 C9 C8 130.6(3) . . ?
N2 C10 C9 118.0(3) . . ?
N2 C10 C11 111.5(2) . . ?
C9 C10 C11 129.6(2) . . ?
C12 C11 C10 105.7(3) . . ?
C11 C12 C13 108.2(2) . . ?
N2 C13 C14 127.0(2) . . ?
N2 C13 C12 109.1(2) . . ?
C14 C13 C12 123.8(3) . . ?
C1 C14 C13 125.7(3) 2_656 . ?
C1 C14 C141 118.7(2) 2_656 . ?
C13 C14 C141 115.2(2) . . ?
C146 C141 C142 118.3(3) . . ?
C146 C141 C14 122.0(3) . . ?
C142 C141 C14 119.6(3) . . ?
C141 C142 C143 120.6(3) . . ?
C144 C143 C142 120.4(3) . . ?
C145 C144 C143 119.5(3) . . ?
C144 C145 C146 120.4(3) . . ?
C141 C146 C145 120.9(3) . . ?

loop_
_geom_bond_atom_site_label_1
_geom_bond_atom_site_label_2
_geom_bond_distance
_geom_bond_site_symmetry_2
_geom_bond_publ_flag
Rh1 C16 1.851(3) . ?
Rh1 C15 1.861(3) . ?
Rh1 N2 2.087(2) . ?
Rh1 N1 2.099(2) . ?
N1 C9 1.371(4) . ?
N1 C6 1.383(3) . ?
N2 C10 1.371(3) . ?
N2 C13 1.383(3) . ?
C15 O1 1.135(4) . ?
C16 O2 1.138(4) . ?
S1 C1 1.747(3) . ?
S1 C4 1.755(3) . ?
C1 C14 1.408(4) 2_656 ?
C1 C2 1.409(4) . ?
C2 C3 1.369(4) . ?
C3 C4 1.412(4) . ?
C4 C5 1.407(4) . ?
C5 C6 1.421(4) . ?
C5 C51 1.489(4) . ?
C51 C56 1.402(4) . ?
C51 C52 1.405(4) . ?
C52 C53 1.381(4) . ?
C53 C54 1.383(4) . ?
C54 C55 1.390(4) . ?
C55 C56 1.382(4) . ?
C6 C7 1.434(4) . ?
C7 C8 1.360(4) . ?
C8 C9 1.411(4) . ?
C9 C10 1.405(4) . ?
C10 C11 1.418(4) . ?
C11 C12 1.361(4) . ?
C12 C13 1.426(4) . ?
C13 C14 1.415(4) . ?
C14 C1 1.408(4) 2_656 ?
C14 C141 1.497(4) . ?
C141 C146 1.380(4) . ?
C141 C142 1.387(4) . ?
C142 C143 1.394(4) . ?
C143 C144 1.373(5) . ?
C144 C145 1.370(5) . ?
C145 C146 1.395(4) . ?
